data_4337740
loop_
_publ_author_name
'K\"a\&s, Martina'
'Hohenberger, Johannes'
'Adelhardt, Mario'
'Zolnhofer, Eva M.'
'Mossin, Susanne'
'Heinemann, Frank W.'
'Sutter, J\"org'
'Meyer, Karsten'

_publ_section_title
;
 Synthesis and characterization of divalent manganese, iron, and cobalt
 complexes in tripodal phenolate/n-heterocyclic carbene ligand
 environments.
;
_journal_issue 5
_journal_name_full 'Inorganic chemistry'
_journal_page_first 2460
_journal_page_last 2470
_journal_paper_doi 10.1021/ic4024053
_journal_volume 53
_journal_year 2014
_chemical_formula_moiety 'C54 H66 Co N O3, C36 H30 N P2, C4 H10 O2'
_chemical_formula_sum 'C94 H106 Co N2 O5 P2'
_chemical_formula_weight 1464.68
_chemical_name_systematic
; 
 ? 
;
_space_group_IT_number 2
_symmetry_cell_setting triclinic
_symmetry_space_group_name_Hall '-P 1'
_symmetry_space_group_name_H-M 'P -1'
_atom_sites_solution_hydrogens geom
_atom_sites_solution_primary direct
_atom_sites_solution_secondary difmap
_audit_creation_method SHELXL-97
_cell_angle_alpha 92.717(10)
_cell_angle_beta 94.758(7)
_cell_angle_gamma 106.976(6)
_cell_formula_units_Z 2
_cell_length_a 14.176(2)
_cell_length_b 14.365(2)
_cell_length_c 20.562(2)
_cell_measurement_reflns_used 170
_cell_measurement_temperature 150(2)
_cell_measurement_theta_max 20.00
_cell_measurement_theta_min 6.00
_cell_volume 3979.7(9)
_computing_cell_refinement 'EVALCCD (Duisenberg, 2003)'
_computing_data_collection 'COLLECT (Bruker-Nonius, 2002)'
_computing_data_reduction 'EVALCCD (Duisenberg, 2003)'
_computing_molecular_graphics 'SHELXTL 6.12 (Bruker AXS, 2002)'
_computing_publication_material 'SHELXTL 6.12 (Bruker AXS, 2002)'
_computing_structure_refinement 'SHELXTL 6.12 (Bruker AXS, 2002)'
_computing_structure_solution 'SHELXTL 6.12 (Bruker AXS, 2002)'
_diffrn_ambient_temperature 150(2)
_diffrn_detector_area_resol_mean 9
_diffrn_measured_fraction_theta_full 0.998
_diffrn_measured_fraction_theta_max 0.998
_diffrn_measurement_device_type 'Bruker-Nonius KappaCCD'
_diffrn_measurement_method
;
 \f- and \w-rotations with 1.60 \% and 96 sec per frame
;
_diffrn_radiation_monochromator graphite
_diffrn_radiation_source 'fine-focus sealed tube'
_diffrn_radiation_type MoK\a
_diffrn_radiation_wavelength 0.71073
_diffrn_reflns_av_R_equivalents 0.0900
_diffrn_reflns_av_sigmaI/netI 0.0569
_diffrn_reflns_limit_h_max 18
_diffrn_reflns_limit_h_min -18
_diffrn_reflns_limit_k_max 18
_diffrn_reflns_limit_k_min -18
_diffrn_reflns_limit_l_max 26
_diffrn_reflns_limit_l_min -26
_diffrn_reflns_number 118060
_diffrn_reflns_theta_full 27.10
_diffrn_reflns_theta_max 27.10
_diffrn_reflns_theta_min 2.70
_exptl_absorpt_coefficient_mu 0.311
_exptl_absorpt_correction_T_max 1.0
_exptl_absorpt_correction_T_min 0.915
_exptl_absorpt_correction_type multi-scan
_exptl_absorpt_process_details 'SADABS, Bruker-AXS, 2002'
_exptl_crystal_colour blue
_exptl_crystal_density_diffrn 1.222
_exptl_crystal_density_method 'not measured'
_exptl_crystal_description rhomb
_exptl_crystal_F_000 1562
_exptl_crystal_size_max 0.32
_exptl_crystal_size_mid 0.14
_exptl_crystal_size_min 0.10
_refine_diff_density_max 0.724
_refine_diff_density_min -0.472
_refine_diff_density_rms 0.065
_refine_ls_extinction_method none
_refine_ls_goodness_of_fit_ref 1.032
_refine_ls_hydrogen_treatment constr
_refine_ls_matrix_type full
_refine_ls_number_parameters 980
_refine_ls_number_reflns 17543
_refine_ls_number_restraints 109
_refine_ls_restrained_S_all 1.036
_refine_ls_R_factor_all 0.0841
_refine_ls_R_factor_gt 0.0496
_refine_ls_shift/su_max 0.009
_refine_ls_shift/su_mean 0.000
_refine_ls_structure_factor_coef Fsqd
_refine_ls_weighting_details 'calc w=1/[\s^2^(Fo^2^)+(0.0570P)^2^+2.4053P] where P=(Fo^2^+2Fc^2^)/3'
_refine_ls_weighting_scheme calc
_refine_ls_wR_factor_gt 0.1109
_refine_ls_wR_factor_ref 0.1260
_reflns_number_gt 12493
_reflns_number_total 17543
_reflns_threshold_expression >2sigma(I)
_cod_data_source_file ic4024053_si_002.cif
_cod_data_source_block ma1202a
_cod_original_sg_symbol_Hall -P1
_cod_original_sg_symbol_H-M P-1
_cod_database_code 4337740

loop_
_symmetry_equiv_pos_as_xyz
'x, y, z'
'-x, -y, -z'

loop_
_atom_site_label
_atom_site_type_symbol
_atom_site_fract_x
_atom_site_fract_y
_atom_site_fract_z
_atom_site_U_iso_or_equiv
_atom_site_adp_type
_atom_site_occupancy
_atom_site_symmetry_multiplicity
_atom_site_calc_flag
_atom_site_refinement_flags
_atom_site_disorder_assembly
_atom_site_disorder_group
Co1 Co 0.73044(2) 0.78644(2) 0.700858(14) 0.01393(8) Uani 1 1 d . . .
O1 O 0.59666(11) 0.70493(10) 0.70347(7) 0.0175(3) Uani 1 1 d . . .
O2 O 0.75194(11) 0.92397(10) 0.69766(7) 0.0196(3) Uani 1 1 d . . .
O3 O 0.84070(11) 0.74609(11) 0.73612(7) 0.0196(3) Uani 1 1 d . . .
N1 N 0.73934(13) 0.75500(12) 0.60277(8) 0.0151(4) Uani 1 1 d . . .
C1 C 0.66336(16) 0.66062(15) 0.58056(10) 0.0174(4) Uani 1 1 d . . .
H1A H 0.6780 0.6085 0.6057 0.021 Uiso 1 1 calc R . .
H1B H 0.6686 0.6449 0.5339 0.021 Uiso 1 1 calc R . .
C2 C 0.55829(16) 0.66009(15) 0.58834(11) 0.0166(4) Uani 1 1 d . . .
C3 C 0.52997(15) 0.68139(14) 0.65064(10) 0.0156(4) Uani 1 1 d . . .
C4 C 0.42866(16) 0.67642(15) 0.65615(11) 0.0175(5) Uani 1 1 d . . .
C5 C 0.36291(16) 0.65305(16) 0.59922(11) 0.0215(5) Uani 1 1 d . . .
H5A H 0.2959 0.6511 0.6026 0.026 Uiso 1 1 calc R . .
C6 C 0.38996(17) 0.63230(17) 0.53749(11) 0.0234(5) Uani 1 1 d . . .
C7 C 0.48773(17) 0.63604(16) 0.53342(11) 0.0216(5) Uani 1 1 d . . .
H7A H 0.5079 0.6219 0.4921 0.026 Uiso 1 1 calc R . .
C8 C 0.72054(16) 0.83619(15) 0.56586(11) 0.0182(5) Uani 1 1 d . . .
H8A H 0.6528 0.8390 0.5718 0.022 Uiso 1 1 calc R . .
H8B H 0.7232 0.8215 0.5187 0.022 Uiso 1 1 calc R . .
C9 C 0.79348(16) 0.93515(15) 0.58693(11) 0.0179(5) Uani 1 1 d . . .
C10 C 0.80457(16) 0.97461(15) 0.65266(11) 0.0180(5) Uani 1 1 d . . .
C11 C 0.87139(16) 1.07027(16) 0.67010(11) 0.0199(5) Uani 1 1 d . . .
C12 C 0.92340(17) 1.11988(16) 0.62080(12) 0.0241(5) Uani 1 1 d . . .
H12A H 0.9675 1.1835 0.6320 0.029 Uiso 1 1 calc R . .
C13 C 0.91408(17) 1.08112(16) 0.55628(12) 0.0235(5) Uani 1 1 d . . .
C14 C 0.84818(16) 0.98855(16) 0.54020(11) 0.0206(5) Uani 1 1 d . . .
H14A H 0.8401 0.9609 0.4965 0.025 Uiso 1 1 calc R . .
C15 C 0.84073(16) 0.74865(16) 0.59507(11) 0.0173(4) Uani 1 1 d . . .
H15A H 0.8886 0.8140 0.6068 0.021 Uiso 1 1 calc R . .
H15B H 0.8444 0.7316 0.5483 0.021 Uiso 1 1 calc R . .
C16 C 0.87329(15) 0.67563(15) 0.63535(10) 0.0157(4) Uani 1 1 d . . .
C17 C 0.87640(15) 0.68223(15) 0.70487(10) 0.0151(4) Uani 1 1 d . . .
C18 C 0.92094(15) 0.62007(16) 0.74092(10) 0.0175(4) Uani 1 1 d . . .
C19 C 0.95774(17) 0.55494(16) 0.70572(11) 0.0217(5) Uani 1 1 d . . .
H19A H 0.9877 0.5142 0.7296 0.026 Uiso 1 1 calc R . .
C20 C 0.95314(18) 0.54626(17) 0.63750(12) 0.0250(5) Uani 1 1 d . . .
C21 C 0.91038(16) 0.60795(16) 0.60340(11) 0.0193(5) Uani 1 1 d . . .
H21A H 0.9064 0.6038 0.5570 0.023 Uiso 1 1 calc R . .
C22 C 0.39309(17) 0.69580(17) 0.72220(11) 0.0220(5) Uani 1 1 d . . .
C23 C 0.3786(2) 0.6428(3) 0.83820(14) 0.0463(8) Uani 1 1 d . . .
H23A H 0.3924 0.5955 0.8690 0.056 Uiso 1 1 calc R . .
C24 C 0.4146(3) 0.8204(3) 0.81816(16) 0.0524(9) Uani 1 1 d . . .
H24A H 0.4517 0.8882 0.8364 0.063 Uiso 1 1 calc R . .
C25 C 0.2467(2) 0.7051(3) 0.78389(15) 0.0491(8) Uani 1 1 d . . .
H25A H 0.1741 0.6976 0.7784 0.059 Uiso 1 1 calc R . .
C26 C 0.41186(18) 0.62266(19) 0.77138(12) 0.0280(6) Uani 1 1 d . . .
H26A H 0.3751 0.5552 0.7539 0.034 Uiso 1 1 calc R . .
H26B H 0.4834 0.6282 0.7765 0.034 Uiso 1 1 calc R . .
C27 C 0.28043(19) 0.6843(2) 0.71736(13) 0.0322(6) Uani 1 1 d . . .
H27A H 0.2652 0.7298 0.6863 0.039 Uiso 1 1 calc R . .
H27B H 0.2430 0.6170 0.7000 0.039 Uiso 1 1 calc R . .
C28 C 0.4359(3) 0.7462(3) 0.86479(15) 0.0590(10) Uani 1 1 d . . .
H28A H 0.5078 0.7534 0.8694 0.071 Uiso 1 1 calc R . .
H28B H 0.4162 0.7592 0.9086 0.071 Uiso 1 1 calc R . .
C29 C 0.3022(3) 0.8082(3) 0.81105(17) 0.0626(10) Uani 1 1 d . . .
H29A H 0.2806 0.8211 0.8542 0.075 Uiso 1 1 calc R . .
H29B H 0.2877 0.8555 0.7812 0.075 Uiso 1 1 calc R . .
C30 C 0.4476(2) 0.80144(18) 0.75067(13) 0.0325(6) Uani 1 1 d . . .
H30A H 0.5200 0.8117 0.7548 0.039 Uiso 1 1 calc R . .
H30B H 0.4329 0.8482 0.7205 0.039 Uiso 1 1 calc R . .
C31 C 0.2659(2) 0.6311(3) 0.83081(16) 0.0562(9) Uani 1 1 d . . .
H31A H 0.2284 0.5639 0.8132 0.067 Uiso 1 1 calc R . .
H31B H 0.2437 0.6431 0.8740 0.067 Uiso 1 1 calc R . .
C32 C 0.3145(2) 0.6065(2) 0.47763(13) 0.0363(6) Uani 1 1 d . . .
H32A H 0.3488 0.6203 0.4381 0.054 Uiso 1 1 calc R . .
H32B H 0.2685 0.6456 0.4804 0.054 Uiso 1 1 calc R . .
H32C H 0.2775 0.5370 0.4757 0.054 Uiso 1 1 calc R . .
C33 C 0.88612(17) 1.11686(16) 0.74045(12) 0.0225(5) Uani 1 1 d . . .
C34 C 0.9386(2) 1.0996(2) 0.85968(14) 0.0406(7) Uani 1 1 d . . .
H34A H 0.9646 1.0582 0.8898 0.049 Uiso 1 1 calc R . .
C35 C 0.9707(2) 1.2661(2) 0.81889(15) 0.0395(7) Uani 1 1 d . . .
H35A H 1.0182 1.3334 0.8222 0.047 Uiso 1 1 calc R . .
C36 C 0.7979(2) 1.16780(19) 0.83289(13) 0.0332(6) Uani 1 1 d . . .
H36A H 0.7320 1.1704 0.8454 0.040 Uiso 1 1 calc R . .
C37 C 0.92794(19) 1.05498(19) 0.78870(13) 0.0301(6) Uani 1 1 d . . .
H37A H 0.8828 0.9874 0.7853 0.036 Uiso 1 1 calc R . .
H37B H 0.9935 1.0524 0.7768 0.036 Uiso 1 1 calc R . .
C38 C 0.78557(17) 1.12333(17) 0.76167(12) 0.0232(5) Uani 1 1 d . . .
H38A H 0.7591 1.1642 0.7321 0.028 Uiso 1 1 calc R . .
H38B H 0.7374 1.0572 0.7580 0.028 Uiso 1 1 calc R . .
C39 C 1.0112(2) 1.2027(2) 0.86579(16) 0.0477(8) Uani 1 1 d . . .
H39A H 1.0770 1.2005 0.8544 0.057 Uiso 1 1 calc R . .
H39B H 1.0188 1.2313 0.9114 0.057 Uiso 1 1 calc R . .
C40 C 0.8697(2) 1.2711(2) 0.83844(15) 0.0397(7) Uani 1 1 d . . .
H40A H 0.8773 1.3001 0.8839 0.048 Uiso 1 1 calc R . .
H40B H 0.8436 1.3126 0.8092 0.048 Uiso 1 1 calc R . .
C41 C 0.95826(19) 1.22175(17) 0.74820(14) 0.0314(6) Uani 1 1 d . . .
H41A H 1.0237 1.2206 0.7353 0.038 Uiso 1 1 calc R . .
H41B H 0.9327 1.2632 0.7186 0.038 Uiso 1 1 calc R . .
C42 C 0.8379(2) 1.1039(2) 0.87890(13) 0.0421(7) Uani 1 1 d . . .
H42A H 0.8450 1.1316 0.9247 0.051 Uiso 1 1 calc R . .
H42B H 0.7908 1.0373 0.8758 0.051 Uiso 1 1 calc R . .
C43 C 0.97688(19) 1.13739(19) 0.50642(13) 0.0333(6) Uani 1 1 d . . .
H43A H 0.9617 1.0988 0.4642 0.050 Uiso 1 1 calc R . .
H43B H 1.0472 1.1503 0.5215 0.050 Uiso 1 1 calc R . .
H43C H 0.9622 1.1994 0.5014 0.050 Uiso 1 1 calc R . .
C44 C 0.92545(16) 0.62277(17) 0.81604(11) 0.0199(5) Uani 1 1 d . . .
C45 C 0.9778(2) 0.5498(2) 0.91902(12) 0.0338(6) Uani 1 1 d . . .
H45A H 1.0111 0.5015 0.9352 0.041 Uiso 1 1 calc R . .
C46 C 0.9853(2) 0.7256(2) 0.92372(12) 0.0367(6) Uani 1 1 d . . .
H46A H 1.0225 0.7924 0.9439 0.044 Uiso 1 1 calc R . .
C47 C 0.82089(19) 0.5955(2) 0.91244(12) 0.0327(6) Uani 1 1 d . . .
H47A H 0.7514 0.5781 0.9247 0.039 Uiso 1 1 calc R . .
C48 C 0.97579(18) 0.54877(19) 0.84403(11) 0.0259(5) Uani 1 1 d . . .
H48A H 0.9394 0.4824 0.8244 0.031 Uiso 1 1 calc R . .
H48B H 1.0445 0.5649 0.8318 0.031 Uiso 1 1 calc R . .
C49 C 0.81889(17) 0.59333(19) 0.83757(11) 0.0245(5) Uani 1 1 d . . .
H49A H 0.7835 0.6389 0.8209 0.029 Uiso 1 1 calc R . .
H49B H 0.7822 0.5268 0.8183 0.029 Uiso 1 1 calc R . .
C50 C 1.0357(2) 0.6517(2) 0.94943(13) 0.0398(7) Uani 1 1 d . . .
H50A H 1.1048 0.6689 0.9378 0.048 Uiso 1 1 calc R . .
H50B H 1.0374 0.6529 0.9977 0.048 Uiso 1 1 calc R . .
C51 C 0.8783(2) 0.6979(2) 0.94245(13) 0.0395(7) Uani 1 1 d . . .
H51A H 0.8789 0.6997 0.9907 0.047 Uiso 1 1 calc R . .
H51B H 0.8452 0.7456 0.9263 0.047 Uiso 1 1 calc R . .
C52 C 0.98376(18) 0.72509(18) 0.84855(11) 0.0263(5) Uani 1 1 d . . .
H52A H 1.0526 0.7432 0.8364 0.032 Uiso 1 1 calc R . .
H52B H 0.9524 0.7740 0.8325 0.032 Uiso 1 1 calc R . .
C53 C 0.8708(2) 0.5217(2) 0.93822(13) 0.0372(7) Uani 1 1 d . . .
H53A H 0.8337 0.4552 0.9191 0.045 Uiso 1 1 calc R . .
H53B H 0.8715 0.5222 0.9864 0.045 Uiso 1 1 calc R . .
C54 C 0.9937(2) 0.4732(2) 0.60272(14) 0.0442(8) Uani 1 1 d . . .
H54A H 0.9572 0.4530 0.5593 0.066 Uiso 1 1 calc R . .
H54B H 0.9859 0.4160 0.6283 0.066 Uiso 1 1 calc R . .
H54C H 1.0641 0.5033 0.5981 0.066 Uiso 1 1 calc R . .
P1 P 0.36283(4) 0.13783(4) 0.68685(3) 0.02275(14) Uani 1 1 d . . .
P2 P 0.46490(4) 0.24776(4) 0.81189(3) 0.02206(14) Uani 1 1 d . . .
N2 N 0.39430(14) 0.16119(14) 0.76351(10) 0.0269(5) Uani 1 1 d . . .
C55 C 0.32095(17) 0.23303(16) 0.64962(11) 0.0218(5) Uani 1 1 d . . .
C56 C 0.39166(17) 0.32113(16) 0.63912(11) 0.0218(5) Uani 1 1 d . . .
H56A H 0.4603 0.3266 0.6454 0.026 Uiso 1 1 calc R . .
C57 C 0.36171(18) 0.40014(17) 0.61965(11) 0.0237(5) Uani 1 1 d . . .
H57A H 0.4098 0.4598 0.6131 0.028 Uiso 1 1 calc R . .
C58 C 0.26147(18) 0.39195(17) 0.60970(12) 0.0271(5) Uani 1 1 d . . .
H58A H 0.2410 0.4462 0.5966 0.032 Uiso 1 1 calc R . .
C59 C 0.19091(18) 0.30452(18) 0.61882(13) 0.0301(6) Uani 1 1 d . . .
H59A H 0.1224 0.2991 0.6116 0.036 Uiso 1 1 calc R . .
C60 C 0.22016(18) 0.22488(18) 0.63849(12) 0.0274(5) Uani 1 1 d . . .
H60A H 0.1717 0.1651 0.6443 0.033 Uiso 1 1 calc R . .
C61 C 0.45922(16) 0.11680(16) 0.64137(12) 0.0237(5) Uani 1 1 d . . .
C62 C 0.47630(18) 0.14956(17) 0.57902(12) 0.0279(5) Uani 1 1 d . . .
H62A H 0.4381 0.1872 0.5595 0.034 Uiso 1 1 calc R . .
C63 C 0.5490(2) 0.1270(2) 0.54594(14) 0.0363(6) Uani 1 1 d . . .
H63A H 0.5614 0.1502 0.5040 0.044 Uiso 1 1 calc R . .
C64 C 0.6039(2) 0.0704(2) 0.57409(14) 0.0374(7) Uani 1 1 d . . .
H64A H 0.6541 0.0557 0.5514 0.045 Uiso 1 1 calc R . .
C65 C 0.58581(19) 0.03543(19) 0.63515(14) 0.0335(6) Uani 1 1 d . . .
H65A H 0.6223 -0.0045 0.6536 0.040 Uiso 1 1 calc R . .
C66 C 0.51423(18) 0.05909(17) 0.66907(13) 0.0275(5) Uani 1 1 d . . .
H66A H 0.5025 0.0362 0.7111 0.033 Uiso 1 1 calc R . .
C67 C 0.26290(17) 0.02509(17) 0.67787(14) 0.0298(6) Uani 1 1 d . . .
C68 C 0.2602(2) -0.04795(19) 0.62988(14) 0.0359(6) Uani 1 1 d . . .
H68A H 0.3090 -0.0369 0.5998 0.043 Uiso 1 1 calc R . .
C69 C 0.1858(2) -0.1372(2) 0.62605(16) 0.0449(8) Uani 1 1 d . . .
H69A H 0.1843 -0.1872 0.5937 0.054 Uiso 1 1 calc R . .
C70 C 0.1142(2) -0.1527(2) 0.66947(18) 0.0488(9) Uani 1 1 d . . .
H70A H 0.0642 -0.2139 0.6671 0.059 Uiso 1 1 calc R . .
C71 C 0.1147(2) -0.0807(2) 0.71588(19) 0.0505(9) Uani 1 1 d . . .
H71A H 0.0642 -0.0915 0.7447 0.061 Uiso 1 1 calc R . .
C72 C 0.1897(2) 0.0088(2) 0.72077(17) 0.0427(7) Uani 1 1 d . . .
H72A H 0.1906 0.0583 0.7533 0.051 Uiso 1 1 calc R . .
C73 C 0.53088(18) 0.19915(17) 0.87328(11) 0.0242(5) Uani 1 1 d . . .
C74 C 0.5001(2) 0.1005(2) 0.88379(14) 0.0407(7) Uani 1 1 d . . .
H74A H 0.4437 0.0581 0.8582 0.049 Uiso 1 1 calc R . .
C75 C 0.5514(3) 0.0638(2) 0.93155(16) 0.0566(9) Uani 1 1 d . . .
H75A H 0.5311 -0.0040 0.9377 0.068 Uiso 1 1 calc R . .
C76 C 0.6319(2) 0.1253(2) 0.97024(14) 0.0462(8) Uani 1 1 d . . .
H76A H 0.6657 0.0999 1.0035 0.055 Uiso 1 1 calc R . .
C77 C 0.6633(2) 0.2235(2) 0.96064(13) 0.0367(6) Uani 1 1 d . . .
H77A H 0.7186 0.2658 0.9873 0.044 Uiso 1 1 calc R . .
C78 C 0.61396(19) 0.26047(19) 0.91213(12) 0.0301(6) Uani 1 1 d . . .
H78A H 0.6365 0.3279 0.9051 0.036 Uiso 1 1 calc R . .
C79 C 0.3928(2) 0.31286(19) 0.85341(14) 0.0346(6) Uani 1 1 d . . .
C80 C 0.4194(3) 0.3519(3) 0.91790(17) 0.0639(11) Uani 1 1 d . . .
H80A H 0.4768 0.3442 0.9415 0.077 Uiso 1 1 calc R . .
C81 C 0.3626(4) 0.4020(3) 0.9481(2) 0.0883(15) Uani 1 1 d . . .
H81A H 0.3815 0.4292 0.9919 0.106 Uiso 1 1 calc R . .
C82 C 0.2782(3) 0.4122(3) 0.9137(2) 0.0764(14) Uani 1 1 d . . .
H82A H 0.2382 0.4451 0.9345 0.092 Uiso 1 1 calc R . .
C83 C 0.2525(3) 0.3753(3) 0.8506(3) 0.0712(12) Uani 1 1 d . . .
H83A H 0.1953 0.3837 0.8271 0.085 Uiso 1 1 calc R . .
C84 C 0.3090(2) 0.3253(2) 0.82013(19) 0.0494(8) Uani 1 1 d . . .
H84A H 0.2899 0.2994 0.7760 0.059 Uiso 1 1 calc R . .
C85 C 0.55692(16) 0.33445(16) 0.77265(11) 0.0191(5) Uani 1 1 d . . .
C86 C 0.55349(17) 0.42983(16) 0.76363(11) 0.0222(5) Uani 1 1 d . . .
H86A H 0.5067 0.4541 0.7839 0.027 Uiso 1 1 calc R . .
C87 C 0.61898(17) 0.48844(16) 0.72488(12) 0.0240(5) Uani 1 1 d . . .
H87A H 0.6167 0.5528 0.7185 0.029 Uiso 1 1 calc R . .
C88 C 0.68770(17) 0.45291(17) 0.69553(11) 0.0232(5) Uani 1 1 d . . .
H88A H 0.7317 0.4931 0.6688 0.028 Uiso 1 1 calc R . .
C89 C 0.69276(17) 0.35915(17) 0.70492(11) 0.0234(5) Uani 1 1 d . . .
H89A H 0.7405 0.3357 0.6851 0.028 Uiso 1 1 calc R . .
C90 C 0.62762(16) 0.30000(16) 0.74344(11) 0.0214(5) Uani 1 1 d . . .
H90A H 0.6309 0.2360 0.7501 0.026 Uiso 1 1 calc R . .
C101 C 0.7116(3) -0.1628(3) 0.85741(18) 0.0773(12) Uani 1 1 d U . .
H10A H 0.7009 -0.1346 0.8160 0.116 Uiso 0.435(6) 1 calc PR A 1
H10B H 0.6833 -0.2340 0.8517 0.116 Uiso 0.435(6) 1 calc PR A 1
H10C H 0.7829 -0.1462 0.8708 0.116 Uiso 0.435(6) 1 calc PR A 1
H10D H 0.7189 -0.1103 0.8278 0.116 Uiso 0.336(5) 1 calc PR B 2
H10E H 0.6414 -0.1910 0.8635 0.116 Uiso 0.336(5) 1 calc PR B 2
H10F H 0.7370 -0.2136 0.8385 0.116 Uiso 0.336(5) 1 calc PR B 2
H10G H 0.6547 -0.1552 0.8302 0.116 Uiso 0.228(5) 1 calc PR C 3
H10H H 0.7450 -0.2011 0.8321 0.116 Uiso 0.228(5) 1 calc PR C 3
H10I H 0.7581 -0.0984 0.8713 0.116 Uiso 0.228(5) 1 calc PR C 3
O102 O 0.6611(4) -0.1217(4) 0.9104(2) 0.0523(16) Uani 0.435(6) 1 d PU A 1
O112 O 0.7666(6) -0.1244(6) 0.9195(4) 0.070(2) Uani 0.336(5) 1 d PU A 2
O122 O 0.6741(9) -0.2184(9) 0.9208(5) 0.064(2) Uani 0.228(5) 1 d PU A 3
C103 C 0.6762(4) -0.1580(4) 0.9675(2) 0.0840(12) Uani 1 1 d U . .
H10J H 0.6785 -0.2251 0.9563 0.101 Uiso 0.435(6) 1 calc PR A 1
H10K H 0.6147 -0.1653 0.9890 0.101 Uiso 0.435(6) 1 calc PR A 1
H10L H 0.6261 -0.1224 0.9632 0.101 Uiso 0.336(5) 1 calc PR B 2
H10M H 0.6453 -0.2294 0.9673 0.101 Uiso 0.336(5) 1 calc PR B 2
H10N H 0.6176 -0.1883 0.9906 0.101 Uiso 0.228(5) 1 calc PR C 3
H10O H 0.6630 -0.1014 0.9471 0.101 Uiso 0.228(5) 1 calc PR C 3
C104 C 0.7561(4) -0.1173(3) 1.0179(3) 0.0940(14) Uani 1 1 d U A .
H10P H 0.7521 -0.1643 1.0521 0.113 Uiso 0.792(13) 1 calc PR D 1
H10Q H 0.8197 -0.1090 0.9989 0.113 Uiso 0.792(13) 1 calc PR D 1
H10R H 0.7760 -0.1704 1.0388 0.113 Uiso 0.208(13) 1 calc PR D 2
H10S H 0.8141 -0.0754 0.9989 0.113 Uiso 0.208(13) 1 calc PR D 2
O105 O 0.7564(4) -0.0277(4) 1.0474(2) 0.0636(14) Uani 0.792(13) 1 d PU A 1
C106 C 0.8361(6) 0.0128(5) 1.0900(5) 0.093(2) Uani 0.792(13) 1 d PU A 1
H10T H 0.8321 0.0750 1.1093 0.139 Uiso 0.792(13) 1 calc PR D 1
H10U H 0.8961 0.0242 1.0673 0.139 Uiso 0.792(13) 1 calc PR D 1
H10V H 0.8386 -0.0312 1.1247 0.139 Uiso 0.792(13) 1 calc PR D 1
O115 O 0.7248(19) -0.0629(19) 1.0640(13) 0.096(4) Uani 0.208(13) 1 d PU A 2
C116 C 0.787(2) -0.0112(19) 1.1219(14) 0.081(5) Uani 0.208(13) 1 d PU A 2
H11A H 0.7485 0.0179 1.1494 0.121 Uiso 0.208(13) 1 calc PR D 2
H11B H 0.8431 0.0404 1.1088 0.121 Uiso 0.208(13) 1 calc PR D 2
H11C H 0.8126 -0.0570 1.1467 0.121 Uiso 0.208(13) 1 calc PR D 2

loop_
_atom_site_aniso_label
_atom_site_aniso_U_11
_atom_site_aniso_U_22
_atom_site_aniso_U_33
_atom_site_aniso_U_23
_atom_site_aniso_U_13
_atom_site_aniso_U_12
Co1 0.01403(14) 0.01265(14) 0.01492(15) 0.00200(11) 0.00144(11) 0.00352(11)
O1 0.0172(7) 0.0191(8) 0.0142(8) 0.0017(6) 0.0028(6) 0.0017(6)
O2 0.0233(8) 0.0131(7) 0.0234(8) 0.0043(6) 0.0082(7) 0.0049(6)
O3 0.0224(8) 0.0221(8) 0.0167(8) -0.0018(6) -0.0019(6) 0.0118(7)
N1 0.0147(9) 0.0133(9) 0.0165(9) 0.0032(7) 0.0019(7) 0.0027(7)
C1 0.0193(11) 0.0160(11) 0.0149(11) -0.0009(8) 0.0021(9) 0.0023(9)
C2 0.0166(10) 0.0126(10) 0.0188(11) 0.0019(8) 0.0017(9) 0.0013(8)
C3 0.0165(10) 0.0111(10) 0.0174(11) 0.0019(8) 0.0011(9) 0.0014(8)
C4 0.0177(11) 0.0124(10) 0.0230(12) 0.0031(9) 0.0038(9) 0.0045(9)
C5 0.0162(11) 0.0184(11) 0.0289(13) 0.0032(9) 0.0000(9) 0.0039(9)
C6 0.0207(11) 0.0227(12) 0.0228(12) 0.0030(10) -0.0038(10) 0.0015(10)
C7 0.0252(12) 0.0180(11) 0.0181(11) 0.0008(9) 0.0020(9) 0.0015(9)
C8 0.0208(11) 0.0191(11) 0.0158(11) 0.0065(9) 0.0016(9) 0.0071(9)
C9 0.0171(10) 0.0159(11) 0.0232(12) 0.0074(9) 0.0045(9) 0.0070(9)
C10 0.0169(11) 0.0154(10) 0.0239(12) 0.0046(9) 0.0056(9) 0.0069(9)
C11 0.0173(11) 0.0165(11) 0.0265(12) 0.0019(9) 0.0025(9) 0.0057(9)
C12 0.0199(11) 0.0154(11) 0.0353(14) 0.0047(10) 0.0064(10) 0.0011(9)
C13 0.0196(11) 0.0217(12) 0.0315(14) 0.0111(10) 0.0090(10) 0.0067(10)
C14 0.0202(11) 0.0219(12) 0.0216(12) 0.0061(9) 0.0034(9) 0.0084(9)
C15 0.0175(11) 0.0188(11) 0.0157(11) 0.0039(9) 0.0046(9) 0.0044(9)
C16 0.0130(10) 0.0163(10) 0.0167(11) 0.0026(8) 0.0014(8) 0.0024(8)
C17 0.0114(10) 0.0143(10) 0.0179(11) 0.0005(8) 0.0006(8) 0.0017(8)
C18 0.0128(10) 0.0216(11) 0.0179(11) 0.0029(9) 0.0019(8) 0.0049(9)
C19 0.0229(12) 0.0233(12) 0.0222(12) 0.0054(9) 0.0032(10) 0.0109(10)
C20 0.0265(12) 0.0276(13) 0.0252(13) -0.0001(10) 0.0051(10) 0.0146(11)
C21 0.0193(11) 0.0230(11) 0.0156(11) 0.0009(9) 0.0036(9) 0.0056(9)
C22 0.0214(11) 0.0233(12) 0.0247(12) 0.0033(10) 0.0074(10) 0.0102(10)
C23 0.0399(16) 0.081(2) 0.0305(16) 0.0223(16) 0.0190(13) 0.0307(17)
C24 0.058(2) 0.064(2) 0.0422(18) -0.0237(16) 0.0048(15) 0.0322(18)
C25 0.0361(16) 0.082(2) 0.0456(18) 0.0079(17) 0.0184(14) 0.0379(17)
C26 0.0253(12) 0.0356(14) 0.0293(14) 0.0129(11) 0.0118(11) 0.0147(11)
C27 0.0269(13) 0.0421(15) 0.0347(15) 0.0074(12) 0.0090(11) 0.0191(12)
C28 0.053(2) 0.111(3) 0.0234(15) -0.0090(17) 0.0092(14) 0.042(2)
C29 0.068(2) 0.096(3) 0.047(2) -0.0079(19) 0.0157(17) 0.059(2)
C30 0.0376(15) 0.0274(13) 0.0348(15) -0.0036(11) 0.0048(12) 0.0138(12)
C31 0.0399(17) 0.102(3) 0.0432(18) 0.0286(18) 0.0261(15) 0.0370(19)
C32 0.0293(14) 0.0441(16) 0.0302(15) -0.0028(12) -0.0108(11) 0.0074(12)
C33 0.0189(11) 0.0185(11) 0.0298(13) -0.0021(10) 0.0016(10) 0.0062(9)
C34 0.0460(17) 0.0468(17) 0.0326(15) -0.0033(13) -0.0104(13) 0.0239(14)
C35 0.0334(15) 0.0311(15) 0.0493(18) -0.0181(13) -0.0095(13) 0.0091(12)
C36 0.0349(14) 0.0360(15) 0.0319(15) -0.0074(11) 0.0019(12) 0.0176(12)
C37 0.0277(13) 0.0302(13) 0.0349(15) -0.0040(11) -0.0039(11) 0.0154(11)
C38 0.0217(12) 0.0221(12) 0.0276(13) -0.0013(10) 0.0022(10) 0.0097(10)
C39 0.0389(16) 0.0543(19) 0.0486(19) -0.0205(15) -0.0169(14) 0.0216(15)
C40 0.0421(16) 0.0359(15) 0.0407(17) -0.0178(13) -0.0077(13) 0.0177(13)
C41 0.0245(13) 0.0219(13) 0.0450(16) -0.0054(11) 0.0003(11) 0.0047(10)
C42 0.0523(18) 0.0513(18) 0.0255(14) -0.0062(13) -0.0007(13) 0.0225(15)
C43 0.0297(13) 0.0315(14) 0.0344(15) 0.0145(11) 0.0090(11) -0.0010(11)
C44 0.0181(11) 0.0278(12) 0.0152(11) 0.0031(9) 0.0007(9) 0.0087(10)
C45 0.0342(14) 0.0521(17) 0.0215(13) 0.0114(12) -0.0012(11) 0.0225(13)
C46 0.0411(16) 0.0448(16) 0.0210(13) -0.0079(12) -0.0098(12) 0.0127(13)
C47 0.0272(13) 0.0571(18) 0.0172(12) 0.0052(12) 0.0051(10) 0.0167(13)
C48 0.0262(12) 0.0368(14) 0.0193(12) 0.0080(10) 0.0011(10) 0.0157(11)
C49 0.0189(11) 0.0391(14) 0.0168(12) 0.0050(10) 0.0011(9) 0.0105(11)
C50 0.0317(14) 0.069(2) 0.0204(13) 0.0046(13) -0.0064(11) 0.0191(14)
C51 0.0477(17) 0.0619(19) 0.0176(13) -0.0017(13) 0.0008(12) 0.0310(15)
C52 0.0260(12) 0.0287(13) 0.0221(12) -0.0018(10) -0.0043(10) 0.0075(10)
C53 0.0416(16) 0.0554(18) 0.0180(13) 0.0139(12) 0.0052(11) 0.0172(14)
C54 0.067(2) 0.0541(19) 0.0290(15) 0.0000(13) 0.0072(14) 0.0441(17)
P1 0.0155(3) 0.0178(3) 0.0335(4) 0.0093(3) -0.0001(2) 0.0023(2)
P2 0.0219(3) 0.0207(3) 0.0266(3) 0.0083(2) 0.0080(3) 0.0085(2)
N2 0.0210(10) 0.0241(10) 0.0338(12) 0.0136(9) 0.0031(9) 0.0020(8)
C55 0.0199(11) 0.0176(11) 0.0268(13) 0.0049(9) 0.0011(10) 0.0038(9)
C56 0.0185(11) 0.0210(11) 0.0241(12) 0.0037(9) -0.0002(9) 0.0033(9)
C57 0.0254(12) 0.0196(12) 0.0243(12) 0.0041(9) 0.0019(10) 0.0035(10)
C58 0.0294(13) 0.0234(12) 0.0306(14) 0.0058(10) 0.0002(11) 0.0114(10)
C59 0.0197(12) 0.0307(14) 0.0420(16) 0.0075(11) -0.0002(11) 0.0105(11)
C60 0.0206(12) 0.0235(12) 0.0353(14) 0.0070(10) 0.0008(10) 0.0020(10)
C61 0.0159(11) 0.0171(11) 0.0345(14) 0.0016(10) -0.0034(10) 0.0009(9)
C62 0.0272(13) 0.0230(12) 0.0334(14) 0.0018(10) -0.0037(11) 0.0090(10)
C63 0.0397(16) 0.0355(15) 0.0372(16) 0.0036(12) 0.0056(13) 0.0160(13)
C64 0.0323(14) 0.0369(15) 0.0453(17) -0.0056(13) 0.0060(13) 0.0146(12)
C65 0.0293(14) 0.0272(13) 0.0449(17) -0.0015(12) -0.0071(12) 0.0135(11)
C66 0.0238(12) 0.0213(12) 0.0352(14) 0.0034(10) -0.0064(11) 0.0056(10)
C67 0.0191(12) 0.0196(12) 0.0478(16) 0.0122(11) -0.0037(11) 0.0016(10)
C68 0.0276(14) 0.0298(14) 0.0426(16) 0.0083(12) -0.0088(12) -0.0012(11)
C69 0.0369(16) 0.0275(14) 0.059(2) 0.0040(14) -0.0184(15) -0.0017(12)
C70 0.0253(14) 0.0284(15) 0.083(2) 0.0208(16) -0.0144(15) -0.0051(12)
C71 0.0233(14) 0.0372(17) 0.090(3) 0.0256(17) 0.0128(15) 0.0027(13)
C72 0.0282(14) 0.0281(14) 0.072(2) 0.0156(14) 0.0115(14) 0.0054(12)
C73 0.0294(13) 0.0242(12) 0.0218(12) 0.0062(10) 0.0068(10) 0.0105(10)
C74 0.0537(18) 0.0274(14) 0.0371(16) 0.0097(12) -0.0067(14) 0.0080(13)
C75 0.084(3) 0.0333(16) 0.049(2) 0.0152(14) -0.0140(18) 0.0166(17)
C76 0.063(2) 0.056(2) 0.0288(15) 0.0116(14) -0.0008(14) 0.0315(17)
C77 0.0402(16) 0.0494(17) 0.0202(13) -0.0036(12) 0.0006(11) 0.0147(14)
C78 0.0360(14) 0.0300(14) 0.0251(13) 0.0017(11) 0.0065(11) 0.0100(12)
C79 0.0354(15) 0.0297(14) 0.0473(17) 0.0154(12) 0.0247(13) 0.0155(12)
C80 0.092(3) 0.087(3) 0.0420(19) 0.0150(18) 0.0290(19) 0.064(2)
C81 0.139(4) 0.111(4) 0.058(3) 0.024(2) 0.057(3) 0.087(3)
C82 0.084(3) 0.067(3) 0.109(4) 0.030(2) 0.072(3) 0.050(2)
C83 0.0365(18) 0.054(2) 0.135(4) 0.005(2) 0.029(2) 0.0270(17)
C84 0.0302(15) 0.0389(17) 0.083(2) -0.0024(16) 0.0066(16) 0.0164(13)
C85 0.0185(11) 0.0177(11) 0.0211(12) 0.0041(9) 0.0009(9) 0.0052(9)
C86 0.0202(11) 0.0191(11) 0.0269(13) 0.0011(9) -0.0012(10) 0.0062(9)
C87 0.0253(12) 0.0155(11) 0.0278(13) 0.0039(9) -0.0061(10) 0.0028(10)
C88 0.0206(11) 0.0223(12) 0.0199(12) 0.0056(9) -0.0034(9) -0.0034(10)
C89 0.0206(12) 0.0257(12) 0.0226(12) 0.0016(10) 0.0016(10) 0.0050(10)
C90 0.0211(11) 0.0182(11) 0.0248(12) 0.0043(9) 0.0012(10) 0.0052(9)
C101 0.077(3) 0.101(3) 0.046(2) 0.000(2) 0.0041(19) 0.015(2)
O102 0.064(3) 0.059(3) 0.041(3) 0.012(2) 0.006(2) 0.028(2)
O112 0.078(4) 0.073(4) 0.057(4) 0.016(3) -0.012(3) 0.020(3)
O122 0.076(4) 0.077(4) 0.046(4) 0.000(4) 0.002(4) 0.038(4)
C103 0.095(3) 0.102(3) 0.059(2) 0.005(2) -0.005(2) 0.040(2)
C104 0.094(3) 0.080(3) 0.109(3) -0.007(3) -0.013(3) 0.036(3)
O105 0.077(3) 0.057(3) 0.064(2) -0.0046(18) -0.006(2) 0.035(2)
C106 0.072(4) 0.066(4) 0.130(6) -0.016(4) -0.028(4) 0.019(3)
O115 0.098(6) 0.085(7) 0.098(7) -0.008(6) 0.000(6) 0.021(6)
C116 0.077(10) 0.077(9) 0.091(11) -0.010(9) -0.031(9) 0.040(8)

loop_
_atom_type_symbol
_atom_type_description
_atom_type_scat_dispersion_real
_atom_type_scat_dispersion_imag
_atom_type_scat_source
C C 0.0033 0.0016 'International Tables Vol C Tables 4.2.6.8 and 6.1.1.4'
H H 0.0000 0.0000 'International Tables Vol C Tables 4.2.6.8 and 6.1.1.4'
N N 0.0061 0.0033 'International Tables Vol C Tables 4.2.6.8 and 6.1.1.4'
O O 0.0106 0.0060 'International Tables Vol C Tables 4.2.6.8 and 6.1.1.4'
P P 0.1023 0.0942 'International Tables Vol C Tables 4.2.6.8 and 6.1.1.4'
Co Co 0.3494 0.9721 'International Tables Vol C Tables 4.2.6.8 and 6.1.1.4'

loop_
_geom_angle_atom_site_label_1
_geom_angle_atom_site_label_2
_geom_angle_atom_site_label_3
_geom_angle
O2 Co1 O3 116.60(7)
O2 Co1 O1 117.81(7)
O3 Co1 O1 120.70(7)
O2 Co1 N1 97.47(7)
O3 Co1 N1 98.14(7)
O1 Co1 N1 96.56(6)
C3 O1 Co1 122.75(13)
C10 O2 Co1 121.60(13)
C17 O3 Co1 123.88(13)
C15 N1 C1 110.74(16)
C15 N1 C8 110.33(16)
C1 N1 C8 110.73(16)
C15 N1 Co1 108.28(13)
C1 N1 Co1 108.78(12)
C8 N1 Co1 107.90(13)
N1 C1 C2 114.12(17)
N1 C1 H1A 108.7
C2 C1 H1A 108.7
N1 C1 H1B 108.7
C2 C1 H1B 108.7
H1A C1 H1B 107.6
C7 C2 C3 120.0(2)
C7 C2 C1 119.3(2)
C3 C2 C1 120.72(19)
O1 C3 C2 120.65(19)
O1 C3 C4 120.55(19)
C2 C3 C4 118.80(19)
C5 C4 C3 118.0(2)
C5 C4 C22 120.8(2)
C3 C4 C22 121.2(2)
C4 C5 C6 123.8(2)
C4 C5 H5A 118.1
C6 C5 H5A 118.1
C7 C6 C5 117.3(2)
C7 C6 C32 121.6(2)
C5 C6 C32 121.1(2)
C6 C7 C2 122.1(2)
C6 C7 H7A 118.9
C2 C7 H7A 118.9
N1 C8 C9 113.83(17)
N1 C8 H8A 108.8
C9 C8 H8A 108.8
N1 C8 H8B 108.8
C9 C8 H8B 108.8
H8A C8 H8B 107.7
C14 C9 C10 120.3(2)
C14 C9 C8 119.0(2)
C10 C9 C8 120.63(18)
O2 C10 C9 120.64(19)
O2 C10 C11 120.4(2)
C9 C10 C11 118.97(19)
C12 C11 C10 117.7(2)
C12 C11 C33 121.0(2)
C10 C11 C33 121.27(19)
C13 C12 C11 123.7(2)
C13 C12 H12A 118.1
C11 C12 H12A 118.1
C14 C13 C12 117.7(2)
C14 C13 C43 121.7(2)
C12 C13 C43 120.6(2)
C13 C14 C9 121.6(2)
C13 C14 H14A 119.2
C9 C14 H14A 119.2
N1 C15 C16 115.84(17)
N1 C15 H15A 108.3
C16 C15 H15A 108.3
N1 C15 H15B 108.3
C16 C15 H15B 108.3
H15A C15 H15B 107.4
C21 C16 C17 120.25(19)
C21 C16 C15 118.33(19)
C17 C16 C15 121.08(19)
O3 C17 C16 120.99(19)
O3 C17 C18 120.47(19)
C16 C17 C18 118.53(19)
C19 C18 C17 118.1(2)
C19 C18 C44 120.82(19)
C17 C18 C44 121.06(19)
C20 C19 C18 123.9(2)
C20 C19 H19A 118.1
C18 C19 H19A 118.1
C21 C20 C19 117.1(2)
C21 C20 C54 122.0(2)
C19 C20 C54 120.9(2)
C20 C21 C16 122.1(2)
C20 C21 H21A 119.0
C16 C21 H21A 119.0
C4 C22 C30 110.30(18)
C4 C22 C27 112.8(2)
C30 C22 C27 107.0(2)
C4 C22 C26 110.63(18)
C30 C22 C26 109.4(2)
C27 C22 C26 106.64(19)
C28 C23 C26 109.0(2)
C28 C23 C31 109.8(3)
C26 C23 C31 109.6(2)
C28 C23 H23A 109.4
C26 C23 H23A 109.4
C31 C23 H23A 109.4
C30 C24 C28 109.4(2)
C30 C24 C29 109.4(3)
C28 C24 C29 109.2(3)
C30 C24 H24A 109.6
C28 C24 H24A 109.6
C29 C24 H24A 109.6
C29 C25 C27 110.1(3)
C29 C25 C31 110.4(3)
C27 C25 C31 109.0(2)
C29 C25 H25A 109.1
C27 C25 H25A 109.1
C31 C25 H25A 109.1
C23 C26 C22 111.1(2)
C23 C26 H26A 109.4
C22 C26 H26A 109.4
C23 C26 H26B 109.4
C22 C26 H26B 109.4
H26A C26 H26B 108.0
C25 C27 C22 111.9(2)
C25 C27 H27A 109.2
C22 C27 H27A 109.2
C25 C27 H27B 109.2
C22 C27 H27B 109.2
H27A C27 H27B 107.9
C23 C28 C24 110.2(3)
C23 C28 H28A 109.6
C24 C28 H28A 109.6
C23 C28 H28B 109.6
C24 C28 H28B 109.6
H28A C28 H28B 108.1
C25 C29 C24 109.2(3)
C25 C29 H29A 109.8
C24 C29 H29A 109.8
C25 C29 H29B 109.8
C24 C29 H29B 109.8
H29A C29 H29B 108.3
C24 C30 C22 110.6(2)
C24 C30 H30A 109.5
C22 C30 H30A 109.5
C24 C30 H30B 109.5
C22 C30 H30B 109.5
H30A C30 H30B 108.1
C25 C31 C23 108.5(3)
C25 C31 H31A 110.0
C23 C31 H31A 110.0
C25 C31 H31B 110.0
C23 C31 H31B 110.0
H31A C31 H31B 108.4
C6 C32 H32A 109.5
C6 C32 H32B 109.5
H32A C32 H32B 109.5
C6 C32 H32C 109.5
H32A C32 H32C 109.5
H32B C32 H32C 109.5
C11 C33 C41 113.0(2)
C11 C33 C38 109.91(18)
C41 C33 C38 106.93(19)
C11 C33 C37 110.67(18)
C41 C33 C37 107.6(2)
C38 C33 C37 108.6(2)
C39 C34 C42 109.4(2)
C39 C34 C37 109.8(2)
C42 C34 C37 110.2(2)
C39 C34 H34A 109.1
C42 C34 H34A 109.1
C37 C34 H34A 109.1
C41 C35 C40 109.5(2)
C41 C35 C39 110.1(2)
C40 C35 C39 109.2(3)
C41 C35 H35A 109.3
C40 C35 H35A 109.3
C39 C35 H35A 109.3
C40 C36 C42 109.9(2)
C40 C36 C38 109.7(2)
C42 C36 C38 109.5(2)
C40 C36 H36A 109.2
C42 C36 H36A 109.2
C38 C36 H36A 109.2
C34 C37 C33 110.6(2)
C34 C37 H37A 109.5
C33 C37 H37A 109.5
C34 C37 H37B 109.5
C33 C37 H37B 109.5
H37A C37 H37B 108.1
C36 C38 C33 111.0(2)
C36 C38 H38A 109.4
C33 C38 H38A 109.4
C36 C38 H38B 109.4
C33 C38 H38B 109.4
H38A C38 H38B 108.0
C34 C39 C35 108.8(2)
C34 C39 H39A 109.9
C35 C39 H39A 109.9
C34 C39 H39B 109.9
C35 C39 H39B 109.9
H39A C39 H39B 108.3
C36 C40 C35 108.7(2)
C36 C40 H40A 109.9
C35 C40 H40A 109.9
C36 C40 H40B 109.9
C35 C40 H40B 109.9
H40A C40 H40B 108.3
C35 C41 C33 111.5(2)
C35 C41 H41A 109.3
C33 C41 H41A 109.3
C35 C41 H41B 109.3
C33 C41 H41B 109.3
H41A C41 H41B 108.0
C34 C42 C36 109.3(2)
C34 C42 H42A 109.8
C36 C42 H42A 109.8
C34 C42 H42B 109.8
C36 C42 H42B 109.8
H42A C42 H42B 108.3
C13 C43 H43A 109.5
C13 C43 H43B 109.5
H43A C43 H43B 109.5
C13 C43 H43C 109.5
H43A C43 H43C 109.5
H43B C43 H43C 109.5
C18 C44 C52 111.87(18)
C18 C44 C48 111.84(18)
C52 C44 C48 107.53(19)
C18 C44 C49 110.00(17)
C52 C44 C49 109.13(19)
C48 C44 C49 106.27(19)
C50 C45 C48 109.4(2)
C50 C45 C53 110.0(2)
C48 C45 C53 109.5(2)
C50 C45 H45A 109.3
C48 C45 H45A 109.3
C53 C45 H45A 109.3
C50 C46 C51 109.1(2)
C50 C46 C52 110.1(2)
C51 C46 C52 109.4(2)
C50 C46 H46A 109.4
C51 C46 H46A 109.4
C52 C46 H46A 109.4
C53 C47 C51 109.7(2)
C53 C47 C49 109.7(2)
C51 C47 C49 109.5(2)
C53 C47 H47A 109.3
C51 C47 H47A 109.3
C49 C47 H47A 109.3
C45 C48 C44 111.7(2)
C45 C48 H48A 109.3
C44 C48 H48A 109.3
C45 C48 H48B 109.3
C44 C48 H48B 109.3
H48A C48 H48B 107.9
C47 C49 C44 111.26(19)
C47 C49 H49A 109.4
C44 C49 H49A 109.4
C47 C49 H49B 109.4
C44 C49 H49B 109.4
H49A C49 H49B 108.0
C45 C50 C46 109.1(2)
C45 C50 H50A 109.9
C46 C50 H50A 109.9
C45 C50 H50B 109.9
C46 C50 H50B 109.9
H50A C50 H50B 108.3
C47 C51 C46 109.8(2)
C47 C51 H51A 109.7
C46 C51 H51A 109.7
C47 C51 H51B 109.7
C46 C51 H51B 109.7
H51A C51 H51B 108.2
C46 C52 C44 110.5(2)
C46 C52 H52A 109.6
C44 C52 H52A 109.6
C46 C52 H52B 109.6
C44 C52 H52B 109.6
H52A C52 H52B 108.1
C47 C53 C45 108.6(2)
C47 C53 H53A 110.0
C45 C53 H53A 110.0
C47 C53 H53B 110.0
C45 C53 H53B 110.0
H53A C53 H53B 108.4
C20 C54 H54A 109.5
C20 C54 H54B 109.5
H54A C54 H54B 109.5
C20 C54 H54C 109.5
H54A C54 H54C 109.5
H54B C54 H54C 109.5
N2 P1 C67 106.17(11)
N2 P1 C61 113.92(11)
C67 P1 C61 106.34(12)
N2 P1 C55 112.66(11)
C67 P1 C55 109.47(11)
C61 P1 C55 108.03(11)
N2 P2 C85 114.01(11)
N2 P2 C73 109.74(11)
C85 P2 C73 106.52(11)
N2 P2 C79 110.48(13)
C85 P2 C79 108.24(11)
C73 P2 C79 107.59(12)
P2 N2 P1 138.39(13)
C60 C55 C56 119.4(2)
C60 C55 P1 121.35(17)
C56 C55 P1 118.85(17)
C57 C56 C55 120.3(2)
C57 C56 H56A 119.9
C55 C56 H56A 119.9
C56 C57 C58 120.0(2)
C56 C57 H57A 120.0
C58 C57 H57A 120.0
C57 C58 C59 120.1(2)
C57 C58 H58A 119.9
C59 C58 H58A 119.9
C58 C59 C60 120.3(2)
C58 C59 H59A 119.8
C60 C59 H59A 119.8
C59 C60 C55 119.9(2)
C59 C60 H60A 120.1
C55 C60 H60A 120.1
C62 C61 C66 119.6(2)
C62 C61 P1 123.25(18)
C66 C61 P1 117.01(19)
C63 C62 C61 119.9(2)
C63 C62 H62A 120.0
C61 C62 H62A 120.0
C62 C63 C64 120.1(3)
C62 C63 H63A 120.0
C64 C63 H63A 120.0
C65 C64 C63 120.5(3)
C65 C64 H64A 119.8
C63 C64 H64A 119.8
C66 C65 C64 119.8(2)
C66 C65 H65A 120.1
C64 C65 H65A 120.1
C65 C66 C61 120.1(2)
C65 C66 H66A 119.9
C61 C66 H66A 119.9
C72 C67 C68 119.4(2)
C72 C67 P1 119.9(2)
C68 C67 P1 120.6(2)
C67 C68 C69 120.1(3)
C67 C68 H68A 120.0
C69 C68 H68A 120.0
C70 C69 C68 119.9(3)
C70 C69 H69A 120.1
C68 C69 H69A 120.1
C71 C70 C69 120.6(3)
C71 C70 H70A 119.7
C69 C70 H70A 119.7
C70 C71 C72 120.1(3)
C70 C71 H71A 120.0
C72 C71 H71A 120.0
C67 C72 C71 120.0(3)
C67 C72 H72A 120.0
C71 C72 H72A 120.0
C74 C73 C78 118.8(2)
C74 C73 P2 120.7(2)
C78 C73 P2 120.57(18)
C73 C74 C75 120.2(3)
C73 C74 H74A 119.9
C75 C74 H74A 119.9
C76 C75 C74 120.4(3)
C76 C75 H75A 119.8
C74 C75 H75A 119.8
C77 C76 C75 120.1(3)
C77 C76 H76A 119.9
C75 C76 H76A 119.9
C76 C77 C78 119.9(3)
C76 C77 H77A 120.1
C78 C77 H77A 120.1
C77 C78 C73 120.6(2)
C77 C78 H78A 119.7
C73 C78 H78A 119.7
C84 C79 C80 118.6(3)
C84 C79 P2 119.3(2)
C80 C79 P2 122.2(2)
C81 C80 C79 120.5(4)
C81 C80 H80A 119.7
C79 C80 H80A 119.7
C82 C81 C80 119.6(4)
C82 C81 H81A 120.2
C80 C81 H81A 120.2
C83 C82 C81 120.2(3)
C83 C82 H82A 119.9
C81 C82 H82A 119.9
C82 C83 C84 120.5(4)
C82 C83 H83A 119.7
C84 C83 H83A 119.7
C79 C84 C83 120.6(4)
C79 C84 H84A 119.7
C83 C84 H84A 119.7
C90 C85 C86 119.6(2)
C90 C85 P2 117.10(16)
C86 C85 P2 122.83(17)
C87 C86 C85 119.6(2)
C87 C86 H86A 120.2
C85 C86 H86A 120.2
C88 C87 C86 120.1(2)
C88 C87 H87A 120.0
C86 C87 H87A 120.0
C87 C88 C89 120.8(2)
C87 C88 H88A 119.6
C89 C88 H88A 119.6
C90 C89 C88 119.6(2)
C90 C89 H89A 120.2
C88 C89 H89A 120.2
C89 C90 C85 120.3(2)
C89 C90 H90A 119.9
C85 C90 H90A 119.9
O112 C101 O102 60.7(4)
O112 C101 O122 62.6(5)
O102 C101 O122 55.9(4)
O112 C101 H10A 134.2
O102 C101 H10A 109.5
O122 C101 H10A 153.0
O112 C101 H10B 116.0
O102 C101 H10B 109.5
O122 C101 H10B 62.8
H10A C101 H10B 109.5
O112 C101 H10C 49.8
O102 C101 H10C 109.5
O122 C101 H10C 97.3
H10A C101 H10C 109.5
H10B C101 H10C 109.5
O112 C101 H10D 109.5
O102 C101 H10D 98.3
O122 C101 H10D 154.1
H10B C101 H10D 134.0
H10C C101 H10D 94.0
O112 C101 H10E 109.5
O102 C101 H10E 57.4
O122 C101 H10E 56.8
H10A C101 H10E 96.4
H10B C101 H10E 61.9
H10C C101 H10E 154.0
H10D C101 H10E 109.5
O112 C101 H10F 109.5
O102 C101 H10F 152.2
O122 C101 H10F 96.2
H10A C101 H10F 95.7
H10B C101 H10F 48.6
H10C C101 H10F 71.2
H10D C101 H10F 109.5
H10E C101 H10F 109.5
O112 C101 H10G 138.2
O102 C101 H10G 80.7
O122 C101 H10G 109.5
H10B C101 H10G 90.2
H10C C101 H10G 152.1
H10D C101 H10G 58.4
H10E C101 H10G 53.1
H10F C101 H10G 112.2
O112 C101 H10H 111.7
O102 C101 H10H 165.1
O122 C101 H10H 109.5
H10A C101 H10H 85.1
H10B C101 H10H 60.9
H10C C101 H10H 66.8
H10D C101 H10H 96.4
H10E C101 H10H 119.4
H10G C101 H10H 109.5
O112 C101 H10I 49.1
O102 C101 H10I 75.9
O122 C101 H10I 109.5
H10A C101 H10I 85.4
H10B C101 H10I 160.3
H10C C101 H10I 51.9
H10D C101 H10I 60.9
H10E C101 H10I 131.1
H10F C101 H10I 119.0
H10G C101 H10I 109.5
H10H C101 H10I 109.5
C103 O102 C101 110.4(4)
C101 O112 C103 99.3(5)
C103 O122 C101 110.5(8)
O122 C103 O102 69.5(6)
O122 C103 C104 126.9(7)
O102 C103 C104 127.2(5)
O122 C103 O112 64.3(6)
O102 C103 O112 59.2(4)
C104 C103 O112 82.4(4)
O102 C103 H10J 105.5
C104 C103 H10J 105.5
O112 C103 H10J 84.9
O122 C103 H10K 118.0
O102 C103 H10K 105.5
C104 C103 H10K 105.5
O112 C103 H10K 163.7
H10J C103 H10K 106.1
O122 C103 H10L 116.3
O102 C103 H10L 61.9
C104 C103 H10L 114.9
O112 C103 H10L 114.9
H10J C103 H10L 136.5
H10K C103 H10L 48.9
O122 C103 H10M 55.5
O102 C103 H10M 113.8
C104 C103 H10M 114.9
O112 C103 H10M 114.9
H10K C103 H10M 75.2
H10L C103 H10M 112.0
O122 C103 H10N 105.6
O102 C103 H10N 117.8
C104 C103 H10N 105.6
O112 C103 H10N 169.9
H10J C103 H10N 86.9
H10L C103 H10N 67.9
H10M C103 H10N 56.3
O122 C103 H10O 105.6
C104 C103 H10O 105.6
O112 C103 H10O 77.1
H10J C103 H10O 141.4
H10K C103 H10O 86.9
H10M C103 H10O 138.7
H10N C103 H10O 106.1
O115 C104 C103 108.8(11)
O105 C104 C103 114.3(4)
O115 C104 H10P 84.9
O105 C104 H10P 108.7
C103 C104 H10P 108.7
O115 C104 H10Q 133.6
O105 C104 H10Q 108.7
C103 C104 H10Q 108.7
H10P C104 H10Q 107.6
O115 C104 H10R 109.9
O105 C104 H10R 127.6
C103 C104 H10R 109.9
H10Q C104 H10R 81.4
O115 C104 H10S 109.9
O105 C104 H10S 81.8
C103 C104 H10S 109.9
H10P C104 H10S 130.6
H10R C104 H10S 108.3
C106 O105 C104 113.1(5)
O105 C106 H10T 109.5
O105 C106 H10U 109.5
H10T C106 H10U 109.5
O105 C106 H10V 109.5
H10T C106 H10V 109.5
H10U C106 H10V 109.5
C104 O115 C116 123(2)
O115 C116 H11A 109.5
O115 C116 H11B 109.5
H11A C116 H11B 109.5
O115 C116 H11C 109.5
H11A C116 H11C 109.5
H11B C116 H11C 109.5

loop_
_geom_bond_atom_site_label_1
_geom_bond_atom_site_label_2
_geom_bond_distance
Co1 O2 1.9141(15)
Co1 O3 1.9199(15)
Co1 O1 1.9226(15)
Co1 N1 2.0681(18)
O1 C3 1.340(3)
O2 C10 1.343(3)
O3 C17 1.334(3)
N1 C15 1.487(3)
N1 C1 1.488(3)
N1 C8 1.496(3)
C1 C2 1.509(3)
C1 H1A 0.9900
C1 H1B 0.9900
C2 C7 1.403(3)
C2 C3 1.420(3)
C3 C4 1.431(3)
C4 C5 1.397(3)
C4 C22 1.528(3)
C5 C6 1.400(3)
C5 H5A 0.9500
C6 C7 1.381(3)
C6 C32 1.517(3)
C7 H7A 0.9500
C8 C9 1.512(3)
C8 H8A 0.9900
C8 H8B 0.9900
C9 C14 1.400(3)
C9 C10 1.419(3)
C10 C11 1.432(3)
C11 C12 1.402(3)
C11 C33 1.536(3)
C12 C13 1.395(3)
C12 H12A 0.9500
C13 C14 1.390(3)
C13 C43 1.519(3)
C14 H14A 0.9500
C15 C16 1.517(3)
C15 H15A 0.9900
C15 H15B 0.9900
C16 C21 1.396(3)
C16 C17 1.424(3)
C17 C18 1.435(3)
C18 C19 1.398(3)
C18 C44 1.539(3)
C19 C20 1.397(3)
C19 H19A 0.9500
C20 C21 1.395(3)
C20 C54 1.514(3)
C21 H21A 0.9500
C22 C30 1.549(3)
C22 C27 1.551(3)
C22 C26 1.555(3)
C23 C28 1.519(5)
C23 C26 1.531(4)
C23 C31 1.550(4)
C23 H23A 1.0000
C24 C30 1.538(4)
C24 C28 1.544(5)
C24 C29 1.544(5)
C24 H24A 1.0000
C25 C29 1.514(5)
C25 C27 1.530(4)
C25 C31 1.535(4)
C25 H25A 1.0000
C26 H26A 0.9900
C26 H26B 0.9900
C27 H27A 0.9900
C27 H27B 0.9900
C28 H28A 0.9900
C28 H28B 0.9900
C29 H29A 0.9900
C29 H29B 0.9900
C30 H30A 0.9900
C30 H30B 0.9900
C31 H31A 0.9900
C31 H31B 0.9900
C32 H32A 0.9800
C32 H32B 0.9800
C32 H32C 0.9800
C33 C41 1.547(3)
C33 C38 1.552(3)
C33 C37 1.556(3)
C34 C39 1.530(4)
C34 C42 1.530(4)
C34 C37 1.544(4)
C34 H34A 1.0000
C35 C41 1.534(4)
C35 C40 1.539(4)
C35 C39 1.544(4)
C35 H35A 1.0000
C36 C40 1.528(4)
C36 C42 1.535(4)
C36 C38 1.545(3)
C36 H36A 1.0000
C37 H37A 0.9900
C37 H37B 0.9900
C38 H38A 0.9900
C38 H38B 0.9900
C39 H39A 0.9900
C39 H39B 0.9900
C40 H40A 0.9900
C40 H40B 0.9900
C41 H41A 0.9900
C41 H41B 0.9900
C42 H42A 0.9900
C42 H42B 0.9900
C43 H43A 0.9800
C43 H43B 0.9800
C43 H43C 0.9800
C44 C52 1.548(3)
C44 C48 1.550(3)
C44 C49 1.553(3)
C45 C50 1.527(4)
C45 C48 1.539(3)
C45 C53 1.542(4)
C45 H45A 1.0000
C46 C50 1.534(4)
C46 C51 1.539(4)
C46 C52 1.544(3)
C46 H46A 1.0000
C47 C53 1.527(4)
C47 C51 1.530(4)
C47 C49 1.536(3)
C47 H47A 1.0000
C48 H48A 0.9900
C48 H48B 0.9900
C49 H49A 0.9900
C49 H49B 0.9900
C50 H50A 0.9900
C50 H50B 0.9900
C51 H51A 0.9900
C51 H51B 0.9900
C52 H52A 0.9900
C52 H52B 0.9900
C53 H53A 0.9900
C53 H53B 0.9900
C54 H54A 0.9800
C54 H54B 0.9800
C54 H54C 0.9800
P1 N2 1.594(2)
P1 C67 1.803(2)
P1 C61 1.805(3)
P1 C55 1.818(2)
P2 N2 1.590(2)
P2 C85 1.796(2)
P2 C73 1.796(2)
P2 C79 1.809(3)
C55 C60 1.398(3)
C55 C56 1.405(3)
C56 C57 1.387(3)
C56 H56A 0.9500
C57 C58 1.388(3)
C57 H57A 0.9500
C58 C59 1.390(3)
C58 H58A 0.9500
C59 C60 1.392(3)
C59 H59A 0.9500
C60 H60A 0.9500
C61 C62 1.402(3)
C61 C66 1.403(3)
C62 C63 1.385(4)
C62 H62A 0.9500
C63 C64 1.394(4)
C63 H63A 0.9500
C64 C65 1.390(4)
C64 H64A 0.9500
C65 C66 1.389(4)
C65 H65A 0.9500
C66 H66A 0.9500
C67 C72 1.392(4)
C67 C68 1.396(4)
C68 C69 1.396(4)
C68 H68A 0.9500
C69 C70 1.383(5)
C69 H69A 0.9500
C70 C71 1.372(5)
C70 H70A 0.9500
C71 C72 1.401(4)
C71 H71A 0.9500
C72 H72A 0.9500
C73 C74 1.388(3)
C73 C78 1.405(4)
C74 C75 1.389(4)
C74 H74A 0.9500
C75 C76 1.381(5)
C75 H75A 0.9500
C76 C77 1.380(4)
C76 H76A 0.9500
C77 C78 1.384(4)
C77 H77A 0.9500
C78 H78A 0.9500
C79 C84 1.383(4)
C79 C80 1.392(5)
C80 C81 1.389(5)
C80 H80A 0.9500
C81 C82 1.387(6)
C81 H81A 0.9500
C82 C83 1.357(6)
C82 H82A 0.9500
C83 C84 1.388(5)
C83 H83A 0.9500
C84 H84A 0.9500
C85 C90 1.404(3)
C85 C86 1.406(3)
C86 C87 1.391(3)
C86 H86A 0.9500
C87 C88 1.390(3)
C87 H87A 0.9500
C88 C89 1.391(3)
C88 H88A 0.9500
C89 C90 1.389(3)
C89 H89A 0.9500
C90 H90A 0.9500
C101 O112 1.435(8)
C101 O102 1.538(6)
C101 O122 1.607(12)
C101 H10A 0.9800
C101 H10B 0.9800
C101 H10C 0.9800
C101 H10D 0.9800
C101 H10E 0.9800
C101 H10F 0.9800
C101 H10G 0.9800
C101 H10H 0.9800
C101 H10I 0.9800
O102 C103 1.333(6)
O112 C103 1.657(9)
O122 C103 1.256(11)
C103 C104 1.435(6)
C103 H10J 0.9900
C103 H10K 0.9900
C103 H10L 0.9900
C103 H10M 0.9900
C103 H10N 0.9900
C103 H10O 0.9900
C104 O115 1.38(2)
C104 O105 1.395(6)
C104 H10P 0.9900
C104 H10Q 0.9900
C104 H10R 0.9900
C104 H10S 0.9900
O105 C106 1.337(7)
C106 H10T 0.9800
C106 H10U 0.9800
C106 H10V 0.9800
O115 C116 1.45(3)
C116 H11A 0.9800
C116 H11B 0.9800
C116 H11C 0.9800

loop_
_geom_torsion_atom_site_label_1
_geom_torsion_atom_site_label_2
_geom_torsion_atom_site_label_3
_geom_torsion_atom_site_label_4
_geom_torsion
O2 Co1 O1 C3 76.02(17)
O3 Co1 O1 C3 -129.55(15)
N1 Co1 O1 C3 -26.02(16)
O3 Co1 O2 C10 75.32(17)
O1 Co1 O2 C10 -129.20(15)
N1 Co1 O2 C10 -27.70(17)
O2 Co1 O3 C17 -125.92(15)
O1 Co1 O3 C17 79.35(17)
N1 Co1 O3 C17 -23.31(16)
O2 Co1 N1 C15 98.80(13)
O3 Co1 N1 C15 -19.56(13)
O1 Co1 N1 C15 -141.94(13)
O2 Co1 N1 C1 -140.79(13)
O3 Co1 N1 C1 100.85(13)
O1 Co1 N1 C1 -21.53(14)
O2 Co1 N1 C8 -20.62(13)
O3 Co1 N1 C8 -138.97(13)
O1 Co1 N1 C8 98.64(13)
C15 N1 C1 C2 178.55(17)
C8 N1 C1 C2 -58.7(2)
Co1 N1 C1 C2 59.67(19)
N1 C1 C2 C7 123.6(2)
N1 C1 C2 C3 -57.8(3)
Co1 O1 C3 C2 39.2(2)
Co1 O1 C3 C4 -141.37(16)
C7 C2 C3 O1 -179.68(19)
C1 C2 C3 O1 1.8(3)
C7 C2 C3 C4 0.9(3)
C1 C2 C3 C4 -177.65(19)
O1 C3 C4 C5 178.99(19)
C2 C3 C4 C5 -1.6(3)
O1 C3 C4 C22 -1.1(3)
C2 C3 C4 C22 178.30(18)
C3 C4 C5 C6 1.4(3)
C22 C4 C5 C6 -178.5(2)
C4 C5 C6 C7 -0.4(3)
C4 C5 C6 C32 179.5(2)
C5 C6 C7 C2 -0.4(3)
C32 C6 C7 C2 179.8(2)
C3 C2 C7 C6 0.1(3)
C1 C2 C7 C6 178.7(2)
C15 N1 C8 C9 -58.5(2)
C1 N1 C8 C9 178.58(17)
Co1 N1 C8 C9 59.64(19)
N1 C8 C9 C14 122.9(2)
N1 C8 C9 C10 -58.7(3)
Co1 O2 C10 C9 40.9(3)
Co1 O2 C10 C11 -140.38(17)
C14 C9 C10 O2 179.7(2)
C8 C9 C10 O2 1.3(3)
C14 C9 C10 C11 0.9(3)
C8 C9 C10 C11 -177.43(19)
O2 C10 C11 C12 -179.3(2)
C9 C10 C11 C12 -0.5(3)
O2 C10 C11 C33 1.0(3)
C9 C10 C11 C33 179.8(2)
C10 C11 C12 C13 -0.4(3)
C33 C11 C12 C13 179.3(2)
C11 C12 C13 C14 1.0(4)
C11 C12 C13 C43 -176.9(2)
C12 C13 C14 C9 -0.6(3)
C43 C13 C14 C9 177.3(2)
C10 C9 C14 C13 -0.3(3)
C8 C9 C14 C13 178.0(2)
C1 N1 C15 C16 -62.7(2)
C8 N1 C15 C16 174.31(18)
Co1 N1 C15 C16 56.4(2)
N1 C15 C16 C21 128.2(2)
N1 C15 C16 C17 -58.6(3)
Co1 O3 C17 C16 32.2(3)
Co1 O3 C17 C18 -149.25(16)
C21 C16 C17 O3 -179.58(19)
C15 C16 C17 O3 7.3(3)
C21 C16 C17 C18 1.8(3)
C15 C16 C17 C18 -171.26(19)
O3 C17 C18 C19 -179.58(19)
C16 C17 C18 C19 -1.0(3)
O3 C17 C18 C44 2.2(3)
C16 C17 C18 C44 -179.24(18)
C17 C18 C19 C20 -0.5(3)
C44 C18 C19 C20 177.8(2)
C18 C19 C20 C21 1.0(4)
C18 C19 C20 C54 -179.4(2)
C19 C20 C21 C16 -0.1(3)
C54 C20 C21 C16 -179.8(2)
C17 C16 C21 C20 -1.3(3)
C15 C16 C21 C20 172.0(2)
C5 C4 C22 C30 -118.4(2)
C3 C4 C22 C30 61.8(3)
C5 C4 C22 C27 1.2(3)
C3 C4 C22 C27 -178.7(2)
C5 C4 C22 C26 120.5(2)
C3 C4 C22 C26 -59.4(3)
C28 C23 C26 C22 -59.4(3)
C31 C23 C26 C22 60.8(3)
C4 C22 C26 C23 178.7(2)
C30 C22 C26 C23 57.1(3)
C27 C22 C26 C23 -58.3(3)
C29 C25 C27 C22 59.6(3)
C31 C25 C27 C22 -61.6(3)
C4 C22 C27 C25 -179.4(2)
C30 C22 C27 C25 -58.0(3)
C26 C22 C27 C25 59.0(3)
C26 C23 C28 C24 60.9(3)
C31 C23 C28 C24 -59.3(3)
C30 C24 C28 C23 -60.6(3)
C29 C24 C28 C23 59.0(3)
C27 C25 C29 C24 -59.0(3)
C31 C25 C29 C24 61.3(3)
C30 C24 C29 C25 60.2(4)
C28 C24 C29 C25 -59.5(3)
C28 C24 C30 C22 58.2(3)
C29 C24 C30 C22 -61.3(3)
C4 C22 C30 C24 -178.2(2)
C27 C22 C30 C24 58.9(3)
C26 C22 C30 C24 -56.3(3)
C29 C25 C31 C23 -60.7(3)
C27 C25 C31 C23 60.3(4)
C28 C23 C31 C25 59.3(3)
C26 C23 C31 C25 -60.5(4)
C12 C11 C33 C41 2.5(3)
C10 C11 C33 C41 -177.8(2)
C12 C11 C33 C38 121.9(2)
C10 C11 C33 C38 -58.5(3)
C12 C11 C33 C37 -118.1(2)
C10 C11 C33 C37 61.5(3)
C39 C34 C37 C33 -61.2(3)
C42 C34 C37 C33 59.3(3)
C11 C33 C37 C34 -177.7(2)
C41 C33 C37 C34 58.5(3)
C38 C33 C37 C34 -56.9(3)
C40 C36 C38 C33 60.9(3)
C42 C36 C38 C33 -59.8(3)
C11 C33 C38 C36 178.69(19)
C41 C33 C38 C36 -58.4(3)
C37 C33 C38 C36 57.5(2)
C42 C34 C39 C35 -60.9(3)
C37 C34 C39 C35 60.2(3)
C41 C35 C39 C34 -59.2(3)
C40 C35 C39 C34 61.1(3)
C42 C36 C40 C35 60.3(3)
C38 C36 C40 C35 -60.1(3)
C41 C35 C40 C36 60.0(3)
C39 C35 C40 C36 -60.7(3)
C40 C35 C41 C33 -60.8(3)
C39 C35 C41 C33 59.4(3)
C11 C33 C41 C35 179.7(2)
C38 C33 C41 C35 58.7(3)
C37 C33 C41 C35 -57.9(3)
C39 C34 C42 C36 60.4(3)
C37 C34 C42 C36 -60.4(3)
C40 C36 C42 C34 -60.3(3)
C38 C36 C42 C34 60.2(3)
C19 C18 C44 C52 121.9(2)
C17 C18 C44 C52 -59.9(3)
C19 C18 C44 C48 1.2(3)
C17 C18 C44 C48 179.43(19)
C19 C18 C44 C49 -116.6(2)
C17 C18 C44 C49 61.6(3)
C50 C45 C48 C44 -60.1(3)
C53 C45 C48 C44 60.6(3)
C18 C44 C48 C45 -178.56(19)
C52 C44 C48 C45 58.2(3)
C49 C44 C48 C45 -58.5(3)
C53 C47 C49 C44 -61.8(3)
C51 C47 C49 C44 58.6(3)
C18 C44 C49 C47 -179.9(2)
C52 C44 C49 C47 -56.8(3)
C48 C44 C49 C47 58.8(3)
C48 C45 C50 C46 59.5(3)
C53 C45 C50 C46 -60.8(3)
C51 C46 C50 C45 59.7(3)
C52 C46 C50 C45 -60.3(3)
C53 C47 C51 C46 60.3(3)
C49 C47 C51 C46 -60.1(3)
C50 C46 C51 C47 -59.8(3)
C52 C46 C51 C47 60.7(3)
C50 C46 C52 C44 60.4(3)
C51 C46 C52 C44 -59.5(3)
C18 C44 C52 C46 179.0(2)
C48 C44 C52 C46 -57.8(2)
C49 C44 C52 C46 57.1(3)
C51 C47 C53 C45 -60.0(3)
C49 C47 C53 C45 60.4(3)
C50 C45 C53 C47 60.6(3)
C48 C45 C53 C47 -59.6(3)
C85 P2 N2 P1 -17.8(2)
C73 P2 N2 P1 -137.1(2)
C79 P2 N2 P1 104.4(2)
C67 P1 N2 P2 -172.0(2)
C61 P1 N2 P2 71.3(2)
C55 P1 N2 P2 -52.2(2)
N2 P1 C55 C60 -97.5(2)
C67 P1 C55 C60 20.4(2)
C61 P1 C55 C60 135.8(2)
N2 P1 C55 C56 74.9(2)
C67 P1 C55 C56 -167.18(19)
C61 P1 C55 C56 -51.8(2)
C60 C55 C56 C57 1.8(4)
P1 C55 C56 C57 -170.75(18)
C55 C56 C57 C58 -0.8(4)
C56 C57 C58 C59 -0.4(4)
C57 C58 C59 C60 0.5(4)
C58 C59 C60 C55 0.5(4)
C56 C55 C60 C59 -1.6(4)
P1 C55 C60 C59 170.7(2)
N2 P1 C61 C62 -141.7(2)
C67 P1 C61 C62 101.7(2)
C55 P1 C61 C62 -15.8(2)
N2 P1 C61 C66 42.6(2)
C67 P1 C61 C66 -74.0(2)
C55 P1 C61 C66 168.59(18)
C66 C61 C62 C63 -1.7(4)
P1 C61 C62 C63 -177.25(19)
C61 C62 C63 C64 1.1(4)
C62 C63 C64 C65 0.6(4)
C63 C64 C65 C66 -1.7(4)
C64 C65 C66 C61 1.0(4)
C62 C61 C66 C65 0.6(3)
P1 C61 C66 C65 176.45(18)
N2 P1 C67 C72 41.0(2)
C61 P1 C67 C72 162.6(2)
C55 P1 C67 C72 -80.9(2)
N2 P1 C67 C68 -136.5(2)
C61 P1 C67 C68 -14.8(2)
C55 P1 C67 C68 101.7(2)
C72 C67 C68 C69 -1.4(4)
P1 C67 C68 C69 176.0(2)
C67 C68 C69 C70 0.7(4)
C68 C69 C70 C71 0.9(4)
C69 C70 C71 C72 -1.7(5)
C68 C67 C72 C71 0.6(4)
P1 C67 C72 C71 -176.9(2)
C70 C71 C72 C67 0.9(5)
N2 P2 C73 C74 -15.8(3)
C85 P2 C73 C74 -139.7(2)
C79 P2 C73 C74 104.4(2)
N2 P2 C73 C78 164.98(19)
C85 P2 C73 C78 41.1(2)
C79 P2 C73 C78 -74.8(2)
C78 C73 C74 C75 -0.6(4)
P2 C73 C74 C75 -179.8(3)
C73 C74 C75 C76 1.8(5)
C74 C75 C76 C77 -1.5(5)
C75 C76 C77 C78 0.0(5)
C76 C77 C78 C73 1.2(4)
C74 C73 C78 C77 -1.0(4)
P2 C73 C78 C77 178.3(2)
N2 P2 C79 C84 -35.8(3)
C85 P2 C79 C84 89.7(2)
C73 P2 C79 C84 -155.5(2)
N2 P2 C79 C80 144.8(3)
C85 P2 C79 C80 -89.7(3)
C73 P2 C79 C80 25.0(3)
C84 C79 C80 C81 0.1(5)
P2 C79 C80 C81 179.5(3)
C79 C80 C81 C82 0.8(6)
C80 C81 C82 C83 -1.5(6)
C81 C82 C83 C84 1.3(6)
C80 C79 C84 C83 -0.3(5)
P2 C79 C84 C83 -179.7(3)
C82 C83 C84 C79 -0.4(5)
N2 P2 C85 C90 -63.2(2)
C73 P2 C85 C90 57.9(2)
C79 P2 C85 C90 173.38(19)
N2 P2 C85 C86 109.1(2)
C73 P2 C85 C86 -129.7(2)
C79 P2 C85 C86 -14.3(2)
C90 C85 C86 C87 1.2(3)
P2 C85 C86 C87 -170.96(18)
C85 C86 C87 C88 -0.3(3)
C86 C87 C88 C89 -0.7(3)
C87 C88 C89 C90 0.7(3)
C88 C89 C90 C85 0.1(3)
C86 C85 C90 C89 -1.1(3)
P2 C85 C90 C89 171.49(18)
O112 C101 O102 C103 -48.5(5)
O122 C101 O102 C103 26.6(6)
O102 C101 O112 C103 34.9(4)
O122 C101 O112 C103 -29.5(5)
O112 C101 O122 C103 43.2(8)
O102 C101 O122 C103 -28.4(6)
C101 O122 C103 O102 29.1(6)
C101 O122 C103 C104 -92.6(9)
C101 O122 C103 O112 -35.7(6)
C101 O102 C103 O122 -30.5(7)
C101 O102 C103 C104 90.9(6)
C101 O102 C103 O112 41.1(4)
C101 O112 C103 O122 38.3(7)
C101 O112 C103 O102 -42.0(5)
C101 O112 C103 C104 175.8(5)
O122 C103 C104 O115 -173.2(16)
O102 C103 C104 O115 95.8(15)
O112 C103 C104 O115 137.2(14)
O122 C103 C104 O105 156.2(8)
O102 C103 C104 O105 65.1(8)
O112 C103 C104 O105 106.6(6)
O115 C104 O105 C106 100(2)
C103 C104 O105 C106 -174.4(6)
O105 C104 O115 C116 -74(2)
C103 C104 O115 C116 -179.9(19)
